data_2239226
loop_
_publ_author_name
'El-Hiti, Gamal A.'
'Smith, Keith'
'Hegazy, Amany S.'
'Jones, D. Heulyn'
'Kariuki, Benson M.'

_publ_section_title
;
 2-Ethyl-3-[(<i>R</i>)-2-phenylbutanamido]quinazolin-4(3<i>H</i>)-one
 monohydrate
;
_journal_issue 4
_journal_name_full 'Acta Crystallographica Section E'
_journal_page_first o467
_journal_paper_doi 10.1107/S1600536814005996
_journal_volume 70
_journal_year 2014
_chemical_formula_iupac 'C20 H21 N3 O2, H2 O'
_chemical_formula_moiety 'C20 H21 N3 O2, H2 O'
_chemical_formula_sum 'C20 H23 N3 O3'
_chemical_formula_weight 353.41
_chemical_name_systematic
;
2-Ethyl-3-[(<i>R</i>)-2-phenylbutanamido]quinazolin-4(3<i>H</i>)-one
monohydrate
;
_space_group_crystal_system monoclinic
_space_group_IT_number 14
_space_group_name_Hall '-P 2yn'
_space_group_name_H-M_alt 'P 1 21/n 1'
_symmetry_space_group_name_Hall '-P 2yn'
_symmetry_space_group_name_H-M 'P 1 21/n 1'
_atom_sites_solution_hydrogens mixed
_audit_creation_method SHELXL-2013
_cell_angle_alpha 90
_cell_angle_beta 98.5910(10)
_cell_angle_gamma 90
_cell_formula_units_Z 4
_cell_length_a 14.5354(2)
_cell_length_b 7.35290(10)
_cell_length_c 18.1945(3)
_cell_measurement_reflns_used 3341
_cell_measurement_temperature 296(2)
_cell_measurement_theta_max 67.684
_cell_measurement_theta_min 3.638
_cell_volume 1922.76(5)
_computing_cell_refinement 'CrysAlis PRO (Agilent, 2014)'
_computing_data_collection 'CrysAlis PRO (Agilent, 2014)'
_computing_data_reduction 'CrysAlis PRO (Agilent, 2014)'
_computing_molecular_graphics 'ORTEP-3 for Windows (Farrugia, 2012)'
_computing_publication_material 'WinGX (Farrugia, 2012) and CHEMDRAW Ultra (CambridgeSoft, 2001)'
_computing_structure_refinement 'SHELXL2013 (Sheldrick, 2008)'
_computing_structure_solution 'SHELXS2013 (Sheldrick, 2008)'
_diffrn_ambient_temperature 296(2)
_diffrn_measured_fraction_theta_full 1.000
_diffrn_measured_fraction_theta_max 0.982
_diffrn_measurement_device_type 'Agilent SuperNova (Dual, Cu at zero, Atlas)'
_diffrn_measurement_method '\w scans'
_diffrn_radiation_type CuK\a
_diffrn_radiation_wavelength 1.54184
_diffrn_reflns_av_R_equivalents 0.0168
_diffrn_reflns_limit_h_max 17
_diffrn_reflns_limit_h_min -16
_diffrn_reflns_limit_k_max 8
_diffrn_reflns_limit_k_min -9
_diffrn_reflns_limit_l_max 21
_diffrn_reflns_limit_l_min -22
_diffrn_reflns_number 13383
_diffrn_reflns_theta_full 67.684
_diffrn_reflns_theta_max 73.460
_diffrn_reflns_theta_min 3.638
_diffrn_standards_decay_% 0
_diffrn_standards_interval_count 0
_diffrn_standards_number 0
_exptl_absorpt_coefficient_mu 0.675
_exptl_absorpt_correction_T_max 1.00000
_exptl_absorpt_correction_T_min 0.72256
_exptl_absorpt_correction_type gaussian
_exptl_absorpt_process_details
;
(CrysAlis PRO; Agilent, 2014)
;
_exptl_crystal_colour colourless
_exptl_crystal_density_diffrn 1.221
_exptl_crystal_description plate
_exptl_crystal_F_000 752
_exptl_crystal_size_max 0.410
_exptl_crystal_size_mid 0.210
_exptl_crystal_size_min 0.080
_refine_diff_density_max 0.291
_refine_diff_density_min -0.358
_refine_ls_extinction_coef 0.0033(3)
_refine_ls_extinction_expression Fc^*^=kFc[1+0.001xFc^2^\l^3^/sin(2\q)]^-1/4^
_refine_ls_extinction_method 'SHELXL2013 (Sheldrick, 2008)'
_refine_ls_goodness_of_fit_ref 1.054
_refine_ls_hydrogen_treatment mixed
_refine_ls_matrix_type full
_refine_ls_number_parameters 246
_refine_ls_number_reflns 3796
_refine_ls_number_restraints 0
_refine_ls_restrained_S_all 1.054
_refine_ls_R_factor_all 0.0448
_refine_ls_R_factor_gt 0.0399
_refine_ls_shift/su_max 0.000
_refine_ls_shift/su_mean 0.000
_refine_ls_structure_factor_coef Fsqd
_refine_ls_weighting_details 'w=1/[\s^2^(Fo^2^)+(0.0544P)^2^+0.3851P] where P=(Fo^2^+2Fc^2^)/3'
_refine_ls_weighting_scheme calc
_refine_ls_wR_factor_gt 0.1106
_refine_ls_wR_factor_ref 0.1157
_reflns_number_gt 3341
_reflns_number_total 3796
_reflns_threshold_expression I>2\s(I)
_cod_data_source_file cv5446sup1.cif
_cod_data_source_block I
_cod_database_code 2239226
_cod_database_fobs_code 2239226
_shelx_space_group_comment
;
The symmetry employed for this shelxl refinement is uniquely defined
by the following loop, which should always be used as a source of
symmetry information in preference to the above space-group names.
They are only intended as comments.
;
_shelx_estimated_absorpt_t_min 0.769
_shelx_estimated_absorpt_t_max 0.948
_shelxl_version_number .2013

loop_
_space_group_symop_operation_xyz
'x, y, z'
'-x+1/2, y+1/2, -z+1/2'
'-x, -y, -z'
'x-1/2, -y-1/2, z-1/2'

loop_
_atom_site_type_symbol
_atom_site_label
_atom_site_fract_x
_atom_site_fract_y
_atom_site_fract_z
_atom_site_U_iso_or_equiv
_atom_site_adp_type
_atom_site_calc_flag
_atom_site_occupancy
C C1 0.71716(9) 0.66803(17) 0.06334(7) 0.0466(3) Uani d 1
C C2 0.81747(9) 0.69215(18) 0.07879(8) 0.0525(3) Uani d 1
C C3 0.85958(9) 0.72040(19) 0.15199(9) 0.0557(3) Uani d 1
C C4 0.72196(9) 0.69526(17) 0.19860(7) 0.0470(3) Uani d 1
C C5 0.87036(12) 0.6905(3) 0.02072(11) 0.0732(5) Uani d 1
H H5 0.8418 0.6688 -0.0277 0.088 Uiso calc 1
C C6 0.96387(14) 0.7207(3) 0.03496(15) 0.0952(7) Uani d 1
H H6 0.9992 0.7205 -0.0037 0.114 Uiso calc 1
C C7 1.00601(13) 0.7517(3) 0.10751(16) 0.0979(7) Uani d 1
H H7 1.0697 0.7731 0.1168 0.117 Uiso calc 1
C C8 0.95599(11) 0.7514(3) 0.16581(13) 0.0796(5) Uani d 1
H H8 0.9857 0.7715 0.2140 0.096 Uiso calc 1
C C9 0.52278(8) 0.79347(16) 0.10850(7) 0.0410(3) Uani d 1
C C10 0.41982(8) 0.74708(17) 0.10069(7) 0.0418(3) Uani d 1
H H10 0.4092 0.6357 0.0711 0.050 Uiso calc 1
C C11 0.39529(8) 0.70884(18) 0.17738(7) 0.0456(3) Uani d 1
C C12 0.34870(10) 0.5513(2) 0.19121(8) 0.0593(4) Uani d 1
H H12 0.3334 0.4666 0.1534 0.071 Uiso calc 1
C C13 0.32464(13) 0.5187(3) 0.26100(10) 0.0781(5) Uani d 1
H H13 0.2928 0.4128 0.2695 0.094 Uiso calc 1
C C14 0.34730(15) 0.6408(3) 0.31718(10) 0.0835(5) Uani d 1
H H14 0.3308 0.6185 0.3638 0.100 Uiso calc 1
C C15 0.39456(14) 0.7967(3) 0.30473(9) 0.0769(5) Uani d 1
H H15 0.4110 0.8791 0.3432 0.092 Uiso calc 1
C C16 0.41781(11) 0.8314(2) 0.23522(8) 0.0600(4) Uani d 1
H H16 0.4490 0.9383 0.2271 0.072 Uiso calc 1
C C17 0.66472(11) 0.6937(2) 0.26021(8) 0.0611(4) Uani d 1
H H17A 0.6266 0.5848 0.2559 0.073 Uiso calc 1
H H17B 0.6232 0.7977 0.2545 0.073 Uiso calc 1
C C18 0.72124(14) 0.6992(3) 0.33713(9) 0.0749(5) Uani d 1
H H18A 0.7599 0.5929 0.3445 0.112 Uiso calc 1
H H18B 0.6800 0.7021 0.3737 0.112 Uiso calc 1
H H18C 0.7597 0.8060 0.3419 0.112 Uiso calc 1
C C19 0.35937(9) 0.8981(2) 0.06048(7) 0.0512(3) Uani d 1
H H19A 0.3635 1.0057 0.0916 0.061 Uiso calc 1
H H19B 0.3826 0.9292 0.0148 0.061 Uiso calc 1
C C20 0.25831(10) 0.8397(2) 0.04242(9) 0.0628(4) Uani d 1
H H20A 0.2540 0.7337 0.0113 0.094 Uiso calc 1
H H20B 0.2224 0.9364 0.0169 0.094 Uiso calc 1
H H20C 0.2346 0.8119 0.0876 0.094 Uiso calc 1
N N1 0.81045(8) 0.72053(16) 0.21145(7) 0.0557(3) Uani d 1
N N2 0.67465(7) 0.66873(14) 0.12675(6) 0.0429(2) Uani d 1
N N3 0.57841(7) 0.64529(14) 0.11660(6) 0.0446(3) Uani d 1
H H3 0.5547 0.5380 0.1155 0.054 Uiso calc 1
O O1 0.67227(7) 0.64818(15) 0.00151(5) 0.0613(3) Uani d 1
O O2 0.55448(6) 0.94696(12) 0.11169(6) 0.0557(3) Uani d 1
O O3 0.50861(9) 0.30699(16) 0.07666(10) 0.0873(5) Uani d 1
H H3A 0.5189(19) 0.193(4) 0.0963(14) 0.124(9) Uiso d 1
H H3B 0.450(2) 0.306(4) 0.0514(15) 0.123(9) Uiso d 1

loop_
_atom_site_aniso_label
_atom_site_aniso_U_11
_atom_site_aniso_U_22
_atom_site_aniso_U_33
_atom_site_aniso_U_12
_atom_site_aniso_U_13
_atom_site_aniso_U_23
C1 0.0444(6) 0.0406(6) 0.0543(7) 0.0049(5) 0.0061(5) 0.0001(5)
C2 0.0436(7) 0.0456(7) 0.0687(8) 0.0041(5) 0.0100(6) 0.0023(6)
C3 0.0412(7) 0.0474(7) 0.0766(9) 0.0026(5) 0.0032(6) 0.0011(6)
C4 0.0482(7) 0.0384(6) 0.0518(7) 0.0015(5) -0.0008(5) 0.0040(5)
C5 0.0592(9) 0.0781(11) 0.0871(12) 0.0042(8) 0.0264(8) -0.0011(9)
C6 0.0634(11) 0.1038(16) 0.1273(19) -0.0029(10) 0.0433(12) -0.0105(14)
C7 0.0429(9) 0.1033(15) 0.151(2) -0.0051(9) 0.0268(11) -0.0150(15)
C8 0.0432(8) 0.0802(12) 0.1115(15) -0.0009(8) -0.0010(8) -0.0100(10)
C9 0.0421(6) 0.0375(6) 0.0439(6) 0.0001(5) 0.0077(5) 0.0028(5)
C10 0.0387(6) 0.0418(6) 0.0451(6) -0.0001(5) 0.0069(5) 0.0000(5)
C11 0.0392(6) 0.0504(7) 0.0473(6) -0.0002(5) 0.0070(5) 0.0036(5)
C12 0.0591(8) 0.0608(9) 0.0582(8) -0.0127(7) 0.0088(6) 0.0058(7)
C13 0.0840(12) 0.0812(12) 0.0721(10) -0.0192(9) 0.0212(9) 0.0191(9)
C14 0.1001(14) 0.0986(14) 0.0564(9) -0.0080(11) 0.0265(9) 0.0127(9)
C15 0.0934(13) 0.0861(12) 0.0536(9) -0.0062(10) 0.0185(8) -0.0089(8)
C16 0.0655(9) 0.0603(9) 0.0561(8) -0.0090(7) 0.0157(7) -0.0048(6)
C17 0.0644(9) 0.0651(9) 0.0533(8) 0.0004(7) 0.0074(6) 0.0071(7)
C18 0.0978(13) 0.0720(11) 0.0522(8) -0.0035(9) 0.0023(8) 0.0017(7)
C19 0.0465(7) 0.0560(8) 0.0516(7) 0.0083(6) 0.0096(5) 0.0071(6)
C20 0.0473(7) 0.0793(10) 0.0590(8) 0.0111(7) -0.0012(6) -0.0030(7)
N1 0.0464(6) 0.0538(7) 0.0627(7) 0.0000(5) -0.0057(5) 0.0015(5)
N2 0.0356(5) 0.0398(5) 0.0521(6) 0.0007(4) 0.0025(4) 0.0010(4)
N3 0.0350(5) 0.0363(5) 0.0618(6) -0.0024(4) 0.0046(4) 0.0000(4)
O1 0.0554(6) 0.0734(7) 0.0533(6) 0.0040(5) 0.0022(4) -0.0047(5)
O2 0.0473(5) 0.0367(5) 0.0830(7) -0.0019(4) 0.0092(4) 0.0053(4)
O3 0.0695(8) 0.0397(6) 0.1395(13) -0.0015(5) -0.0278(8) -0.0025(6)

loop_
_atom_type_symbol
_atom_type_description
_atom_type_scat_dispersion_real
_atom_type_scat_dispersion_imag
_atom_type_scat_source
C C 0.0181 0.0091 'International Tables Vol C Tables 4.2.6.8 and 6.1.1.4'
H H 0.0000 0.0000 'International Tables Vol C Tables 4.2.6.8 and 6.1.1.4'
N N 0.0311 0.0180 'International Tables Vol C Tables 4.2.6.8 and 6.1.1.4'
O O 0.0492 0.0322 'International Tables Vol C Tables 4.2.6.8 and 6.1.1.4'

loop_
_geom_angle_atom_site_label_1
_geom_angle_atom_site_label_2
_geom_angle_atom_site_label_3
_geom_angle
O1 C1 N2 121.53(12)
O1 C1 C2 125.08(13)
N2 C1 C2 113.39(12)
C3 C2 C5 120.71(14)
C3 C2 C1 119.13(13)
C5 C2 C1 120.14(14)
N1 C3 C2 122.86(12)
N1 C3 C8 118.55(15)
C2 C3 C8 118.58(16)
N1 C4 N2 121.97(13)
N1 C4 C17 121.28(12)
N2 C4 C17 116.75(11)
C6 C5 C2 120.05(19)
C6 C5 H5 120.0
C2 C5 H5 120.0
C5 C6 C7 119.54(19)
C5 C6 H6 120.2
C7 C6 H6 120.2
C8 C7 C6 121.67(17)
C8 C7 H7 119.2
C6 C7 H7 119.2
C7 C8 C3 119.43(19)
C7 C8 H8 120.3
C3 C8 H8 120.3
O2 C9 N3 121.75(11)
O2 C9 C10 124.94(11)
N3 C9 C10 113.18(10)
C11 C10 C9 108.59(10)
C11 C10 C19 112.12(10)
C9 C10 C19 111.61(10)
C11 C10 H10 108.1
C9 C10 H10 108.1
C19 C10 H10 108.1
C12 C11 C16 118.18(13)
C12 C11 C10 120.74(12)
C16 C11 C10 121.08(12)
C11 C12 C13 120.56(15)
C11 C12 H12 119.7
C13 C12 H12 119.7
C14 C13 C12 120.43(16)
C14 C13 H13 119.8
C12 C13 H13 119.8
C13 C14 C15 119.81(16)
C13 C14 H14 120.1
C15 C14 H14 120.1
C14 C15 C16 120.18(17)
C14 C15 H15 119.9
C16 C15 H15 119.9
C15 C16 C11 120.84(15)
C15 C16 H16 119.6
C11 C16 H16 119.6
C4 C17 C18 114.06(14)
C4 C17 H17A 108.7
C18 C17 H17A 108.7
C4 C17 H17B 108.7
C18 C17 H17B 108.7
H17A C17 H17B 107.6
C17 C18 H18A 109.5
C17 C18 H18B 109.5
H18A C18 H18B 109.5
C17 C18 H18C 109.5
H18A C18 H18C 109.5
H18B C18 H18C 109.5
C20 C19 C10 111.44(12)
C20 C19 H19A 109.3
C10 C19 H19A 109.3
C20 C19 H19B 109.3
C10 C19 H19B 109.3
H19A C19 H19B 108.0
C19 C20 H20A 109.5
C19 C20 H20B 109.5
H20A C20 H20B 109.5
C19 C20 H20C 109.5
H20A C20 H20C 109.5
H20B C20 H20C 109.5
C4 N1 C3 118.51(12)
C1 N2 N3 116.87(10)
C1 N2 C4 124.09(11)
N3 N2 C4 119.02(10)
C9 N3 N2 119.14(10)
C9 N3 H3 120.4
N2 N3 H3 120.4
H3A O3 H3B 106(2)

loop_
_geom_bond_atom_site_label_1
_geom_bond_atom_site_label_2
_geom_bond_distance
C1 O1 1.2220(16)
C1 N2 1.3879(17)
C1 C2 1.4539(18)
C2 C3 1.396(2)
C2 C5 1.397(2)
C3 N1 1.382(2)
C3 C8 1.405(2)
C4 N1 1.2860(17)
C4 N2 1.3969(16)
C4 C17 1.493(2)
C5 C6 1.363(3)
C5 H5 0.9300
C6 C7 1.389(3)
C6 H6 0.9300
C7 C8 1.373(3)
C7 H7 0.9300
C8 H8 0.9300
C9 O2 1.2172(15)
C9 N3 1.3516(16)
C9 C10 1.5208(16)
C10 C11 1.5171(17)
C10 C19 1.5324(17)
C10 H10 0.9800
C11 C12 1.3836(19)
C11 C16 1.387(2)
C12 C13 1.387(2)
C12 H12 0.9300
C13 C14 1.364(3)
C13 H13 0.9300
C14 C15 1.372(3)
C14 H14 0.9300
C15 C16 1.381(2)
C15 H15 0.9300
C16 H16 0.9300
C17 C18 1.514(2)
C17 H17A 0.9700
C17 H17B 0.9700
C18 H18A 0.9600
C18 H18B 0.9600
C18 H18C 0.9600
C19 C20 1.519(2)
C19 H19A 0.9700
C19 H19B 0.9700
C20 H20A 0.9600
C20 H20B 0.9600
C20 H20C 0.9600
N2 N3 1.3941(14)
N3 H3 0.8600
O3 H3A 0.92(3)
O3 H3B 0.91(3)

loop_
_geom_hbond_atom_site_label_D
_geom_hbond_atom_site_label_H
_geom_hbond_atom_site_label_A
_geom_hbond_site_symmetry_A
_geom_hbond_distance_DH
_geom_hbond_distance_HA
_geom_hbond_distance_DA
_geom_hbond_angle_DHA
N3 H3 O3 . 0.86 1.92 2.7431(15) 159.4
O3 H3A O2 1_545 0.92(3) 1.89(3) 2.7806(15) 164(2)
O3 H3B O1 3_665 0.91(3) 1.92(3) 2.8154(17) 169(2)
